data_4126311
loop_
_publ_author_name
'Surbella, Robert G.'
'Ducati, Lucas Colucci'
'Pellegrini, Kristi L.'
'McNamara, Bruce K.'
'Autschbach, Jochen'
'Schwantes, Jon Michael'
'Cahill, Christopher L.'

_publ_section_title
;
 Transuranic Hybrid Materials: Crystallographic and Computational Metrics
 of Supramolecular Assembly.
;
_journal_name_full 'Journal of the American Chemical Society'
_journal_paper_doi 10.1021/jacs.7b05689
_journal_year 2017
_chemical_formula_moiety '(C5 H5 N Cl 1+)2, (Np O2 Cl4 2-)'
_chemical_formula_sum 'C10 H10 Cl6 N2 Np O2'
_chemical_formula_weight 639.90
_space_group_crystal_system monoclinic
_space_group_IT_number 12
_space_group_name_Hall '-C 2y'
_space_group_name_H-M_alt 'C 1 2/m 1'
_symmetry_cell_setting monoclinic
_symmetry_Int_Tables_number 12
_symmetry_space_group_name_Hall '-C 2y'
_symmetry_space_group_name_H-M 'C 1 2/m 1'
_atom_sites_solution_hydrogens geom
_audit_creation_method SHELXL-2014/7
_cell_angle_alpha 90
_cell_angle_beta 105.585(2)
_cell_angle_gamma 90
_cell_formula_units_Z 2
_cell_length_a 15.7687(10)
_cell_length_b 6.7068(4)
_cell_length_c 9.0971(6)
_cell_measurement_reflns_used 3441
_cell_measurement_temperature 296(2)
_cell_measurement_theta_max 52.235
_cell_measurement_theta_min 6.082
_cell_volume 926.71(10)
_computing_cell_refinement 'SAINT, Bruker-AXS'
_computing_data_collection 'APEX, Bruker-AXS'
_computing_data_reduction 'SAINT, Bruker-AXS'
_computing_molecular_graphics 'WINGX (Farrugia, 2012)'
_computing_publication_material 'Crystal Maker (Palmer, 2009)'
_computing_structure_refinement 'SHELXL-2014/7 (Sheldrick, 2014)'
_computing_structure_solution 'SIR92 (Gualardi, 1994)'
_diffrn_ambient_temperature 296(2)
_diffrn_measured_fraction_theta_full 0.998
_diffrn_measured_fraction_theta_max 0.998
_diffrn_measurement_device_type 'Bruker D8 Venture'
_diffrn_measurement_method 'Omega and Phi Scans'
_diffrn_radiation_probe x-ray
_diffrn_radiation_type MoK\a
_diffrn_radiation_wavelength 0.71073
_diffrn_reflns_av_R_equivalents 0.0382
_diffrn_reflns_av_unetI/netI 0.0263
_diffrn_reflns_Laue_measured_fraction_full 0.998
_diffrn_reflns_Laue_measured_fraction_max 0.998
_diffrn_reflns_limit_h_max 21
_diffrn_reflns_limit_h_min -21
_diffrn_reflns_limit_k_max 9
_diffrn_reflns_limit_k_min -9
_diffrn_reflns_limit_l_max 12
_diffrn_reflns_limit_l_min -12
_diffrn_reflns_number 7582
_diffrn_reflns_point_group_measured_fraction_full 0.998
_diffrn_reflns_point_group_measured_fraction_max 0.998
_diffrn_reflns_theta_full 25.500
_diffrn_reflns_theta_max 28.731
_diffrn_reflns_theta_min 3.041
_diffrn_source 'Fine-Focus Sealed Tube'
_exptl_absorpt_coefficient_mu 6.473
_exptl_absorpt_correction_T_max 0.7458
_exptl_absorpt_correction_T_min 0.5623
_exptl_absorpt_correction_type multi-scan
_exptl_absorpt_process_details 'Krause et. al 2015'
_exptl_crystal_colour Yellow-Green
_exptl_crystal_density_diffrn 2.293
_exptl_crystal_description Prismatic
_exptl_crystal_F_000 590
_exptl_crystal_recrystallization_method 'Acidic (HCl) aqueous evaporation'
_exptl_crystal_size_max 0.229
_exptl_crystal_size_mid 0.053
_exptl_crystal_size_min 0.032
_refine_diff_density_max 0.817
_refine_diff_density_min -0.743
_refine_diff_density_rms 0.110
_refine_ls_extinction_method none
_refine_ls_goodness_of_fit_ref 1.072
_refine_ls_hydrogen_treatment constr
_refine_ls_matrix_type full
_refine_ls_number_parameters 64
_refine_ls_number_reflns 1307
_refine_ls_number_restraints 0
_refine_ls_restrained_S_all 1.072
_refine_ls_R_factor_all 0.0261
_refine_ls_R_factor_gt 0.0248
_refine_ls_shift/su_max 0.000
_refine_ls_shift/su_mean 0.000
_refine_ls_structure_factor_coef Fsqd
_refine_ls_weighting_details 'w=1/[\s^2^(Fo^2^)+(0.0191P)^2^+0.9044P] where P=(Fo^2^+2Fc^2^)/3'
_refine_ls_weighting_scheme calc
_refine_ls_wR_factor_gt 0.0457
_refine_ls_wR_factor_ref 0.0462
_reflns_Friedel_coverage 0.000
_reflns_number_gt 1281
_reflns_number_total 1307
_reflns_threshold_expression 'I > 2\s(I)'
_cod_data_source_file ja7b05689_si_002.cif
_cod_data_source_block Compound_6
_cod_original_sg_symbol_H-M 'C 2/m'
_cod_database_code 4126311
_shelx_shelxl_version_number 2014/7
_shelx_space_group_comment
;
The symmetry employed for this shelxl refinement is uniquely defined
by the following loop, which should always be used as a source of
symmetry information in preference to the above space-group names.
They are only intended as comments.
;
_shelx_estimated_absorpt_t_min 0.319
_shelx_estimated_absorpt_t_max 0.820

loop_
_space_group_symop_operation_xyz
'x, y, z'
'-x, y, -z'
'x+1/2, y+1/2, z'
'-x+1/2, y+1/2, -z'
'-x, -y, -z'
'x, -y, z'
'-x+1/2, -y+1/2, -z'
'x+1/2, -y+1/2, z'

loop_
_atom_site_label
_atom_site_type_symbol
_atom_site_fract_x
_atom_site_fract_y
_atom_site_fract_z
_atom_site_U_iso_or_equiv
_atom_site_adp_type
_atom_site_occupancy
_atom_site_site_symmetry_order
_atom_site_calc_flag
_atom_site_refinement_flags_posn
_atom_site_refinement_flags_adp
_atom_site_refinement_flags_occupancy
C1 C 0.1888(3) 0.0000 0.6106(6) 0.0572(13) Uani 1 2 d S T P
H1 H 0.1275 0.0000 0.5811 0.069 Uiso 1 2 calc R U P
C2 C 0.2342(3) 0.0000 0.5038(5) 0.0500(11) Uani 1 2 d S T P
H2 H 0.2051 0.0000 0.4003 0.060 Uiso 1 2 calc R U P
C3 C 0.3248(3) 0.0000 0.5528(6) 0.0494(11) Uani 1 2 d S T P
C4 C 0.3685(3) 0.0000 0.7050(6) 0.0618(14) Uani 1 2 d S T P
H4 H 0.4297 0.0000 0.7373 0.074 Uiso 1 2 calc R U P
C5 C 0.3193(4) 0.0000 0.8080(6) 0.0665(15) Uani 1 2 d S T P
H5 H 0.3467 0.0000 0.9121 0.080 Uiso 1 2 calc R U P
N1 N 0.2321(3) 0.0000 0.7581(5) 0.0590(11) Uani 1 2 d S T P
HN1 H 0.2020 0.0000 0.8243 0.071 Uiso 1 2 calc R U P
O1 O 0.0000 -0.2593(6) 0.0000 0.0696(10) Uani 1 2 d S T P
Cl1 Cl 0.17631(7) 0.0000 0.06980(13) 0.0577(3) Uani 1 2 d S T P
Cl2 Cl 0.00737(9) 0.0000 0.29175(15) 0.0917(6) Uani 1 2 d S T P
Cl3 Cl 0.38354(10) 0.0000 0.4192(2) 0.0822(5) Uani 1 2 d S T P
Np1 Np 0.0000 0.0000 0.0000 0.03936(9) Uani 1 4 d S T P

loop_
_atom_site_aniso_label
_atom_site_aniso_U_11
_atom_site_aniso_U_22
_atom_site_aniso_U_33
_atom_site_aniso_U_23
_atom_site_aniso_U_13
_atom_site_aniso_U_12
C1 0.044(3) 0.068(3) 0.059(3) 0.000 0.013(2) 0.000
C2 0.034(2) 0.068(3) 0.044(2) 0.000 0.0043(18) 0.000
C3 0.041(2) 0.050(3) 0.056(3) 0.000 0.011(2) 0.000
C4 0.044(3) 0.065(3) 0.066(3) 0.000 -0.004(2) 0.000
C5 0.079(4) 0.062(4) 0.047(3) 0.000 -0.001(3) 0.000
N1 0.073(3) 0.055(3) 0.054(3) 0.000 0.026(2) 0.000
O1 0.055(2) 0.055(2) 0.085(3) 0.000 -0.0042(18) 0.000
Cl1 0.0357(5) 0.0893(9) 0.0443(6) 0.000 0.0044(4) 0.000
Cl2 0.0436(7) 0.192(2) 0.0378(6) 0.000 0.0082(5) 0.000
Cl3 0.0516(7) 0.1163(14) 0.0877(11) 0.000 0.0344(7) 0.000
Np1 0.03190(13) 0.04774(16) 0.03467(14) 0.000 0.00245(9) 0.000

loop_
_atom_type_symbol
_atom_type_description
_atom_type_scat_dispersion_real
_atom_type_scat_dispersion_imag
_atom_type_scat_source
C C 0.0033 0.0016 'International Tables Vol C Tables 4.2.6.8 and 6.1.1.4'
H H 0.0000 0.0000 'International Tables Vol C Tables 4.2.6.8 and 6.1.1.4'
N N 0.0061 0.0033 'International Tables Vol C Tables 4.2.6.8 and 6.1.1.4'
O O 0.0106 0.0060 'International Tables Vol C Tables 4.2.6.8 and 6.1.1.4'
Cl Cl 0.1484 0.1585 'International Tables Vol C Tables 4.2.6.8 and 6.1.1.4'
Np Np -11.4937 4.1493 'International Tables Vol C Tables 4.2.6.8 and 6.1.1.4'

loop_
_geom_angle_atom_site_label_1
_geom_angle_atom_site_label_2
_geom_angle_atom_site_label_3
_geom_angle
_geom_angle_site_symmetry_1
_geom_angle_site_symmetry_3
N1 C1 C2 119.8(5) . .
N1 C1 H1 120.1 . .
C2 C1 H1 120.1 . .
C1 C2 C3 118.1(4) . .
C1 C2 H2 120.9 . .
C3 C2 H2 120.9 . .
C4 C3 C2 121.5(5) . .
C4 C3 Cl3 119.7(4) . .
C2 C3 Cl3 118.8(4) . .
C5 C4 C3 117.9(5) . .
C5 C4 H4 121.0 . .
C3 C4 H4 121.0 . .
N1 C5 C4 119.5(5) . .
N1 C5 H5 120.3 . .
C4 C5 H5 120.3 . .
C5 N1 C1 123.2(5) . .
C5 N1 HN1 118.4 . .
C1 N1 HN1 118.4 . .
O1 Np1 O1 180.0 5 .
O1 Np1 Cl2 90.0 5 5
O1 Np1 Cl2 90.0 . 5
O1 Np1 Cl2 90.0 5 .
O1 Np1 Cl2 90.0 . .
Cl2 Np1 Cl2 180.0 5 .
O1 Np1 Cl1 90.0 5 .
O1 Np1 Cl1 90.0 . .
Cl2 Np1 Cl1 90.05(4) 5 .
Cl2 Np1 Cl1 89.95(4) . .
O1 Np1 Cl1 90.0 5 5
O1 Np1 Cl1 90.0 . 5
Cl2 Np1 Cl1 89.95(4) 5 5
Cl2 Np1 Cl1 90.05(4) . 5
Cl1 Np1 Cl1 180.0 . 5

loop_
_geom_bond_atom_site_label_1
_geom_bond_atom_site_label_2
_geom_bond_distance
_geom_bond_site_symmetry_2
C1 N1 1.333(7) .
C1 C2 1.352(7) .
C1 H1 0.9300 .
C2 C3 1.378(6) .
C2 H2 0.9300 .
C3 C4 1.371(7) .
C3 Cl3 1.714(5) .
C4 C5 1.368(8) .
C4 H4 0.9300 .
C5 N1 1.327(7) .
C5 H5 0.9300 .
N1 HN1 0.8600 .
O1 Np1 1.739(4) .
Cl1 Np1 2.6803(11) .
Cl2 Np1 2.6253(14) .
Np1 O1 1.739(4) 5
Np1 Cl2 2.6252(14) 5
Np1 Cl1 2.6804(11) 5

loop_
_geom_hbond_atom_site_label_D
_geom_hbond_atom_site_label_H
_geom_hbond_atom_site_label_A
_geom_hbond_distance_DH
_geom_hbond_distance_HA
_geom_hbond_distance_DA
_geom_hbond_angle_DHA
_geom_hbond_site_symmetry_A
C1 H1 Cl2 0.93 2.80 3.484(5) 131.2 .
C1 H1 Cl2 0.93 2.68 3.440(5) 139.3 5_556
C2 H2 Cl1 0.93 2.92 3.806(5) 160.2 .
N1 HN1 Cl1 0.86 2.37 3.186(5) 157.4 1_556
C1 H1 Cl2 0.93 2.80 3.484(5) 131.2 .
C1 H1 Cl2 0.93 2.68 3.440(5) 139.3 5_556
C2 H2 Cl1 0.93 2.92 3.806(5) 160.2 .
N1 HN1 Cl1 0.86 2.37 3.186(5) 157.4 1_556
